data_4036201
loop_
_publ_author_name
'Xiong, Heng-Ying'
'Besset, Tatiana'
'Cahard, Dominique'
'Pannecoucke, Xavier'

_publ_section_title
;
 Palladium(II)-catalyzed directed trifluoromethylthiolation of unactivated
 C(sp&#x00B3;)-H bonds.
;
_journal_issue 8
_journal_name_full 'The Journal of organic chemistry'
_journal_page_first 4204
_journal_page_last 4212
_journal_paper_doi 10.1021/acs.joc.5b00505
_journal_volume 80
_journal_year 2015
_chemical_compound_source 'synthesis as described'
_chemical_formula_moiety 'C21 H17 Cl2 F3 N2 O1 S1'
_chemical_formula_sum 'C21 H17 Cl2 F3 N2 O S'
_chemical_formula_weight 473.33
_space_group_IT_number 14
_space_group_name_Hall '-P 2yn'
_space_group_name_H-M_alt 'P 1 21/n 1'
_symmetry_cell_setting monoclinic
_symmetry_space_group_name_Hall '-P 2yn'
_symmetry_space_group_name_H-M 'P 1 21/n 1'
_atom_sites_solution_hydrogens geom
_atom_sites_solution_primary direct
_atom_sites_solution_secondary difmap
_audit_conform_dict_location ftp://ftp.iucr.org/pub/cif_core.dic
_audit_conform_dict_name cif_core.dic
_audit_conform_dict_version 2.4
_audit_creation_date 2015-01-29T16:47:08-00:00
_audit_creation_method 'WinGX routine CIF_UPDATE'
_cell_angle_alpha 90
_cell_angle_beta 112.448(2)
_cell_angle_gamma 90
_cell_formula_units_Z 4
_cell_length_a 13.5783(19)
_cell_length_b 12.2811(17)
_cell_length_c 13.771(2)
_cell_measurement_reflns_used 0
_cell_measurement_temperature 293(2)
_cell_measurement_theta_max 0
_cell_measurement_theta_min 0
_cell_measurement_wavelength 0.71073
_cell_volume 2122.4(5)
_computing_molecular_graphics 'Ortep-3 for Windows (Farrugia, 1997)'
_computing_publication_material 'WinGX publication routines (Farrugia, 1999)'
_computing_structure_refinement 'SHELXL-97 (Sheldrick, 2008)'
_computing_structure_solution 'SHELXD (Sheldrick, 2002)'
_diffrn_ambient_temperature 293(2)
_diffrn_measured_fraction_theta_full 0.993
_diffrn_measured_fraction_theta_max 0.993
_diffrn_radiation_monochromator graphite
_diffrn_radiation_probe x-ray
_diffrn_radiation_type MoK\a
_diffrn_radiation_wavelength 0.71073
_diffrn_reflns_av_R_equivalents 0.0227
_diffrn_reflns_av_unetI/netI 0.0205
_diffrn_reflns_limit_h_max 16
_diffrn_reflns_limit_h_min -16
_diffrn_reflns_limit_k_max 15
_diffrn_reflns_limit_k_min -15
_diffrn_reflns_limit_l_max 17
_diffrn_reflns_limit_l_min -17
_diffrn_reflns_number 16263
_diffrn_reflns_theta_full 26.37
_diffrn_reflns_theta_max 26.37
_diffrn_reflns_theta_min 2.3
_exptl_absorpt_coefficient_mu 0.446
_exptl_absorpt_correction_type none
_exptl_crystal_colour colourless
_exptl_crystal_density_diffrn 1.481
_exptl_crystal_density_method 'not measured'
_exptl_crystal_description prism
_exptl_crystal_F_000 968
_exptl_crystal_size_max 0
_exptl_crystal_size_mid 0
_exptl_crystal_size_min 0
_refine_diff_density_max 0.399
_refine_diff_density_min -0.277
_refine_diff_density_rms 0.067
_refine_ls_extinction_method none
_refine_ls_goodness_of_fit_ref 1.04
_refine_ls_hydrogen_treatment constr
_refine_ls_matrix_type full
_refine_ls_number_parameters 272
_refine_ls_number_reflns 4300
_refine_ls_number_restraints 0
_refine_ls_restrained_S_all 1.04
_refine_ls_R_factor_all 0.0623
_refine_ls_R_factor_gt 0.0476
_refine_ls_shift/su_max 0.001
_refine_ls_shift/su_mean 0
_refine_ls_structure_factor_coef Fsqd
_refine_ls_weighting_details 'calc w=1/[\s^2^(Fo^2^)+(0.0734P)^2^+0.7593P] where P=(Fo^2^+2Fc^2^)/3'
_refine_ls_weighting_scheme calc
_refine_ls_wR_factor_gt 0.1239
_refine_ls_wR_factor_ref 0.1368
_reflns_number_gt 3329
_reflns_number_total 4300
_reflns_threshold_expression >2\s(I)
_cod_data_source_file jo5b00505_si_002.cif
_cod_data_source_block xeo853
_cod_original_sg_symbol_H-M 'P 21/n'
_cod_database_code 4036201

loop_
_symmetry_equiv_pos_as_xyz
'x, y, z'
'-x+1/2, y+1/2, -z+1/2'
'-x, -y, -z'
'x-1/2, -y-1/2, z-1/2'

loop_
_atom_site_label
_atom_site_type_symbol
_atom_site_fract_x
_atom_site_fract_y
_atom_site_fract_z
_atom_site_U_iso_or_equiv
_atom_site_adp_type
_atom_site_occupancy
_atom_site_symmetry_multiplicity
_atom_site_calc_flag
_atom_site_refinement_flags
C1 C 0.48133(17) 0.56915(16) -0.12999(15) 0.0434(5) Uani 1 1 d .
C2 C 0.6151(3) 0.4435(2) -0.0925(2) 0.0662(7) Uani 1 1 d .
H2 H 0.6871 0.4267 -0.0716 0.079 Uiso 1 1 calc R
C3 C 0.5414(3) 0.3578(2) -0.1152(2) 0.0763(9) Uani 1 1 d .
H3 H 0.565 0.2861 -0.109 0.092 Uiso 1 1 calc R
C4 C 0.4364(3) 0.3792(2) -0.1460(2) 0.0693(8) Uani 1 1 d .
H4 H 0.3875 0.3225 -0.1611 0.083 Uiso 1 1 calc R
C5 C 0.4014(2) 0.48761(18) -0.15502(16) 0.0530(6) Uani 1 1 d .
C6 C 0.2943(2) 0.5193(2) -0.18618(19) 0.0610(7) Uani 1 1 d .
H6 H 0.2411 0.4666 -0.2033 0.073 Uiso 1 1 calc R
C7 C 0.26823(18) 0.6252(2) -0.19133(19) 0.0591(6) Uani 1 1 d .
H7 H 0.1969 0.6444 -0.2119 0.071 Uiso 1 1 calc R
C8 C 0.34553(16) 0.70778(19) -0.16655(17) 0.0500(5) Uani 1 1 d .
H8 H 0.3255 0.7806 -0.1703 0.06 Uiso 1 1 calc R
C9 C 0.45061(16) 0.68019(17) -0.13683(15) 0.0419(4) Uani 1 1 d .
C10 C 0.53193(15) 0.86371(16) -0.11405(16) 0.0402(4) Uani 1 1 d .
C11 C 0.63858(15) 0.92155(15) -0.09419(16) 0.0383(4) Uani 1 1 d .
C12 C 0.70212(15) 0.92107(17) 0.02827(16) 0.0427(5) Uani 1 1 d .
H12A H 0.6811 0.9847 0.0574 0.051 Uiso 1 1 calc R
H12B H 0.6805 0.8575 0.057 0.051 Uiso 1 1 calc R
C13 C 0.82174(15) 0.92052(17) 0.06549(15) 0.0424(5) Uani 1 1 d .
C14 C 0.88380(18) 1.0142(2) 0.08671(17) 0.0498(5) Uani 1 1 d .
C15 C 0.99414(19) 1.0119(3) 0.12329(19) 0.0656(7) Uani 1 1 d .
H15 H 1.0328 1.0765 0.1367 0.079 Uiso 1 1 calc R
C16 C 1.0454(2) 0.9142(3) 0.1395(2) 0.0729(8) Uani 1 1 d .
H16 H 1.1194 0.9122 0.1636 0.087 Uiso 1 1 calc R
C17 C 0.9887(2) 0.8191(3) 0.12044(19) 0.0672(7) Uani 1 1 d .
H17 H 1.0239 0.7525 0.1315 0.081 Uiso 1 1 calc R
C18 C 0.87893(18) 0.8227(2) 0.08475(16) 0.0506(5) Uani 1 1 d .
C19 C 0.61160(17) 1.03951(17) -0.13068(19) 0.0498(5) Uani 1 1 d .
H19A H 0.6767 1.0769 -0.1244 0.06 Uiso 1 1 calc R
H19B H 0.583 1.0756 -0.0845 0.06 Uiso 1 1 calc R
C20 C 0.5937(3) 1.1188(4) -0.3247(3) 0.0925(11) Uani 1 1 d .
C21 C 0.69979(15) 0.86738(18) -0.15439(16) 0.0447(5) Uani 1 1 d .
H21A H 0.656 0.8662 -0.228 0.067 Uiso 1 1 calc R
H21B H 0.718 0.7942 -0.1296 0.067 Uiso 1 1 calc R
H21C H 0.7637 0.9078 -0.1433 0.067 Uiso 1 1 calc R
F1 F 0.67582(18) 1.0651(2) -0.3258(2) 0.1271(9) Uani 1 1 d .
F2 F 0.5326(2) 1.1430(3) -0.4221(2) 0.1624(13) Uani 1 1 d .
F3 F 0.6344(3) 1.2125(2) -0.2792(3) 0.1616(12) Uani 1 1 d .
N1 N 0.53528(12) 0.75425(14) -0.11318(14) 0.0460(4) Uani 1 1 d .
H1 H 0.5976 0.7259 -0.0958 0.055 Uiso 1 1 calc R
N2 N 0.58686(16) 0.54685(15) -0.09959(15) 0.0520(5) Uani 1 1 d .
O1 O 0.45142(12) 0.91601(13) -0.12917(16) 0.0635(5) Uani 1 1 d .
S1 S 0.51614(5) 1.05161(6) -0.26515(6) 0.0669(2) Uani 1 1 d .
Cl1 Cl 0.81167(6) 0.69921(5) 0.06608(6) 0.0708(2) Uani 1 1 d .
Cl2 Cl 0.82492(6) 1.14138(6) 0.07006(6) 0.0742(2) Uani 1 1 d .

loop_
_atom_site_aniso_label
_atom_site_aniso_U_11
_atom_site_aniso_U_22
_atom_site_aniso_U_33
_atom_site_aniso_U_23
_atom_site_aniso_U_13
_atom_site_aniso_U_12
C1 0.0538(12) 0.0424(11) 0.0333(10) 0.0001(8) 0.0159(9) -0.0050(9)
C2 0.0878(19) 0.0516(14) 0.0600(16) 0.0039(11) 0.0291(14) 0.0166(13)
C3 0.129(3) 0.0387(14) 0.0651(17) 0.0025(11) 0.0415(18) 0.0072(15)
C4 0.109(2) 0.0452(13) 0.0537(14) -0.0040(11) 0.0308(15) -0.0193(15)
C5 0.0786(16) 0.0453(12) 0.0354(11) -0.0002(9) 0.0223(10) -0.0166(11)
C6 0.0619(14) 0.0680(16) 0.0485(13) 0.0004(11) 0.0157(11) -0.0313(12)
C7 0.0447(12) 0.0729(17) 0.0547(14) 0.0068(12) 0.0135(10) -0.0170(11)
C8 0.0405(11) 0.0546(13) 0.0526(13) 0.0060(10) 0.0153(9) -0.0050(9)
C9 0.0425(10) 0.0421(11) 0.0391(10) 0.0013(8) 0.0132(8) -0.0078(8)
C10 0.0354(9) 0.0407(11) 0.0456(11) -0.0014(8) 0.0168(8) -0.0004(8)
C11 0.0347(9) 0.0380(10) 0.0439(11) -0.0029(8) 0.0167(8) -0.0022(8)
C12 0.0398(10) 0.0470(11) 0.0443(11) -0.0042(9) 0.0195(9) -0.0039(8)
C13 0.0413(10) 0.0533(12) 0.0336(10) -0.0036(8) 0.0153(8) -0.0027(9)
C14 0.0504(12) 0.0611(14) 0.0387(11) -0.0097(9) 0.0179(9) -0.0119(10)
C15 0.0487(13) 0.100(2) 0.0465(13) -0.0137(13) 0.0166(11) -0.0256(14)
C16 0.0386(12) 0.125(3) 0.0515(15) -0.0033(15) 0.0129(11) -0.0020(15)
C17 0.0526(13) 0.098(2) 0.0475(14) 0.0098(13) 0.0151(11) 0.0207(14)
C18 0.0506(12) 0.0637(14) 0.0362(11) 0.0030(10) 0.0149(9) 0.0034(10)
C19 0.0456(11) 0.0404(11) 0.0650(14) 0.0027(10) 0.0227(10) -0.0024(9)
C20 0.087(2) 0.107(3) 0.095(2) 0.050(2) 0.0471(19) 0.024(2)
C21 0.0402(10) 0.0527(12) 0.0443(11) -0.0040(9) 0.0195(9) -0.0021(9)
F1 0.1022(15) 0.175(2) 0.1358(19) 0.0635(16) 0.0812(15) 0.0481(15)
F2 0.136(2) 0.244(3) 0.1178(19) 0.112(2) 0.0603(16) 0.059(2)
F3 0.209(3) 0.1090(19) 0.222(3) 0.031(2) 0.144(3) -0.0379(19)
N1 0.0328(8) 0.0392(9) 0.0623(11) 0.0016(8) 0.0140(8) -0.0017(7)
N2 0.0601(11) 0.0444(10) 0.0500(11) 0.0009(8) 0.0193(9) 0.0060(8)
O1 0.0408(8) 0.0468(9) 0.1080(15) -0.0027(8) 0.0339(9) 0.0022(7)
S1 0.0466(3) 0.0774(5) 0.0726(5) 0.0259(3) 0.0180(3) 0.0087(3)
Cl1 0.0852(5) 0.0511(4) 0.0745(4) 0.0105(3) 0.0286(4) 0.0058(3)
Cl2 0.0818(5) 0.0530(4) 0.0820(5) -0.0184(3) 0.0248(4) -0.0153(3)

loop_
_atom_type_symbol
_atom_type_description
_atom_type_scat_dispersion_real
_atom_type_scat_dispersion_imag
_atom_type_scat_source
C C 0.0033 0.0016 'International Tables Vol C Tables 4.2.6.8 and 6.1.1.4'
H H 0 0 'International Tables Vol C Tables 4.2.6.8 and 6.1.1.4'
O O 0.0106 0.006 'International Tables Vol C Tables 4.2.6.8 and 6.1.1.4'
Cl Cl 0.1484 0.1585 'International Tables Vol C Tables 4.2.6.8 and 6.1.1.4'
S S 0.1246 0.1234 'International Tables Vol C Tables 4.2.6.8 and 6.1.1.4'
F F 0.0171 0.0103 'International Tables Vol C Tables 4.2.6.8 and 6.1.1.4'
N N 0.0061 0.0033 'International Tables Vol C Tables 4.2.6.8 and 6.1.1.4'

loop_
_geom_angle_atom_site_label_1
_geom_angle_atom_site_label_2
_geom_angle_atom_site_label_3
_geom_angle
N2 C1 C9 117.59(18)
N2 C1 C5 123.5(2)
C9 C1 C5 119.0(2)
N2 C2 C3 122.8(3)
N2 C2 H2 118.6
C3 C2 H2 118.6
C4 C3 C2 120.2(3)
C4 C3 H3 119.9
C2 C3 H3 119.9
C3 C4 C5 119.6(2)
C3 C4 H4 120.2
C5 C4 H4 120.2
C4 C5 C6 124.4(2)
C4 C5 C1 116.5(2)
C6 C5 C1 119.0(2)
C7 C6 C5 120.3(2)
C7 C6 H6 119.8
C5 C6 H6 119.8
C6 C7 C8 122.0(2)
C6 C7 H7 119
C8 C7 H7 119
C9 C8 C7 119.4(2)
C9 C8 H8 120.3
C7 C8 H8 120.3
C8 C9 N1 125.3(2)
C8 C9 C1 120.30(19)
N1 C9 C1 114.43(18)
O1 C10 N1 123.70(18)
O1 C10 C11 120.65(18)
N1 C10 C11 115.66(16)
C19 C11 C21 110.16(17)
C19 C11 C10 106.68(16)
C21 C11 C10 111.78(16)
C19 C11 C12 108.64(16)
C21 C11 C12 112.93(16)
C10 C11 C12 106.38(15)
C13 C12 C11 116.34(16)
C13 C12 H12A 108.2
C11 C12 H12A 108.2
C13 C12 H12B 108.2
C11 C12 H12B 108.2
H12A C12 H12B 107.4
C14 C13 C18 115.0(2)
C14 C13 C12 123.8(2)
C18 C13 C12 121.14(19)
C15 C14 C13 122.9(2)
C15 C14 Cl2 116.6(2)
C13 C14 Cl2 120.49(17)
C16 C15 C14 119.4(3)
C16 C15 H15 120.3
C14 C15 H15 120.3
C15 C16 C17 120.4(2)
C15 C16 H16 119.8
C17 C16 H16 119.8
C16 C17 C18 119.5(3)
C16 C17 H17 120.2
C18 C17 H17 120.2
C17 C18 C13 122.7(2)
C17 C18 Cl1 117.3(2)
C13 C18 Cl1 119.91(17)
C11 C19 S1 113.59(15)
C11 C19 H19A 108.8
S1 C19 H19A 108.8
C11 C19 H19B 108.8
S1 C19 H19B 108.8
H19A C19 H19B 107.7
F1 C20 F2 108.2(3)
F1 C20 F3 104.0(3)
F2 C20 F3 105.9(3)
F1 C20 S1 115.7(3)
F2 C20 S1 108.9(3)
F3 C20 S1 113.6(3)
C11 C21 H21A 109.5
C11 C21 H21B 109.5
H21A C21 H21B 109.5
C11 C21 H21C 109.5
H21A C21 H21C 109.5
H21B C21 H21C 109.5
C10 N1 C9 128.60(17)
C10 N1 H1 115.7
C9 N1 H1 115.7
C2 N2 C1 117.4(2)
C20 S1 C19 101.05(15)

loop_
_geom_bond_atom_site_label_1
_geom_bond_atom_site_label_2
_geom_bond_distance
C1 N2 1.358(3)
C1 C9 1.419(3)
C1 C5 1.419(3)
C2 N2 1.319(3)
C2 C3 1.403(4)
C2 H2 0.93
C3 C4 1.349(4)
C3 H3 0.93
C4 C5 1.403(4)
C4 H4 0.93
C5 C6 1.405(4)
C6 C7 1.343(4)
C6 H6 0.93
C7 C8 1.405(3)
C7 H7 0.93
C8 C9 1.368(3)
C8 H8 0.93
C9 N1 1.403(2)
C10 O1 1.215(2)
C10 N1 1.345(3)
C10 C11 1.541(3)
C11 C19 1.531(3)
C11 C21 1.532(3)
C11 C12 1.574(3)
C12 C13 1.505(3)
C12 H12A 0.97
C12 H12B 0.97
C13 C14 1.390(3)
C13 C18 1.399(3)
C14 C15 1.387(3)
C14 Cl2 1.729(3)
C15 C16 1.362(4)
C15 H15 0.93
C16 C17 1.368(4)
C16 H16 0.93
C17 C18 1.380(3)
C17 H17 0.93
C18 Cl1 1.739(3)
C19 S1 1.816(2)
C19 H19A 0.97
C19 H19B 0.97
C20 F1 1.300(4)
C20 F2 1.314(4)
C20 F3 1.325(5)
C20 S1 1.768(3)
C21 H21A 0.96
C21 H21B 0.96
C21 H21C 0.96
N1 H1 0.86

loop_
_geom_torsion_atom_site_label_1
_geom_torsion_atom_site_label_2
_geom_torsion_atom_site_label_3
_geom_torsion_atom_site_label_4
_geom_torsion
N2 C2 C3 C4 0.1(4)
C2 C3 C4 C5 -0.1(4)
C3 C4 C5 C6 -179.9(2)
C3 C4 C5 C1 -0.3(3)
N2 C1 C5 C4 0.7(3)
C9 C1 C5 C4 -179.44(19)
N2 C1 C5 C6 -179.7(2)
C9 C1 C5 C6 0.2(3)
C4 C5 C6 C7 179.1(2)
C1 C5 C6 C7 -0.5(3)
C5 C6 C7 C8 0.2(4)
C6 C7 C8 C9 0.4(4)
C7 C8 C9 N1 177.9(2)
C7 C8 C9 C1 -0.7(3)
N2 C1 C9 C8 -179.71(19)
C5 C1 C9 C8 0.4(3)
N2 C1 C9 N1 1.5(3)
C5 C1 C9 N1 -178.38(17)
O1 C10 C11 C19 -16.7(3)
N1 C10 C11 C19 163.35(18)
O1 C10 C11 C21 -137.2(2)
N1 C10 C11 C21 42.9(2)
O1 C10 C11 C12 99.1(2)
N1 C10 C11 C12 -80.8(2)
C19 C11 C12 C13 -94.5(2)
C21 C11 C12 C13 28.1(2)
C10 C11 C12 C13 151.02(17)
C11 C12 C13 C14 91.2(2)
C11 C12 C13 C18 -91.1(2)
C18 C13 C14 C15 0.6(3)
C12 C13 C14 C15 178.5(2)
C18 C13 C14 Cl2 -178.34(15)
C12 C13 C14 Cl2 -0.5(3)
C13 C14 C15 C16 0.1(4)
Cl2 C14 C15 C16 179.08(19)
C14 C15 C16 C17 -0.4(4)
C15 C16 C17 C18 -0.1(4)
C16 C17 C18 C13 0.8(4)
C16 C17 C18 Cl1 -178.0(2)
C14 C13 C18 C17 -1.1(3)
C12 C13 C18 C17 -179.0(2)
C14 C13 C18 Cl1 177.72(15)
C12 C13 C18 Cl1 -0.2(3)
C21 C11 C19 S1 67.40(19)
C10 C11 C19 S1 -54.1(2)
C12 C11 C19 S1 -168.42(13)
O1 C10 N1 C9 5.7(4)
C11 C10 N1 C9 -174.39(19)
C8 C9 N1 C10 0.3(3)
C1 C9 N1 C10 178.99(19)
C3 C2 N2 C1 0.2(4)
C9 C1 N2 C2 179.5(2)
C5 C1 N2 C2 -0.6(3)
F1 C20 S1 C19 63.5(4)
F2 C20 S1 C19 -174.4(3)
F3 C20 S1 C19 -56.7(3)
C11 C19 S1 C20 -116.9(2)
